data_1564479
loop_
_publ_author_name
'Ejarque, Daniel'
'S\'anchez-F\'erez, Francisco'
'Calvet, Teresa'
'Font-Bardia, Merc\`e'
'Pons, Josefina'

_publ_section_title
;
 Exploring the reactivity of \a-Acetamidocinnamic acid and
 4-Phenylpyridine with Zn(II) and Cd(II)
;
_journal_name_full 'Inorganica Chimica Acta'
_journal_page_first 119695
_journal_paper_doi 10.1016/j.ica.2020.119695
_journal_volume 509
_journal_year 2020
_chemical_formula_moiety 'C22 H24 Cd N2 O8'
_chemical_formula_sum 'C22 H24 Cd N2 O8'
_chemical_formula_weight 556.83
_space_group_crystal_system monoclinic
_space_group_IT_number 15
_space_group_name_Hall '-C 2yc'
_space_group_name_H-M_alt 'C 1 2/c 1'
_atom_sites_solution_hydrogens mixed
_cell_angle_alpha 90
_cell_angle_beta 98.895(2)
_cell_angle_gamma 90
_cell_formula_units_Z 4
_cell_length_a 24.7566(10)
_cell_length_b 5.6126(2)
_cell_length_c 16.3388(6)
_cell_measurement_reflns_used 9990
_cell_measurement_temperature 100(2)
_cell_measurement_theta_max 30.51
_cell_measurement_theta_min 2.80
_cell_volume 2242.95(15)
_computing_cell_refinement 'Bruker SAINT'
_computing_data_collection 'Bruker APEX3'
_computing_data_reduction 'Bruker SAINT'
_computing_molecular_graphics 'Bruker SHELXTL'
_computing_publication_material 'Bruker SHELXTL'
_computing_structure_refinement 'SHELXL-2018/3 (Sheldrick, 2018)'
_computing_structure_solution 'SHELXT 2014/5 (Sheldrick, 2014)'
_diffrn_ambient_temperature 100(2)
_diffrn_measured_fraction_theta_full 0.993
_diffrn_measured_fraction_theta_max 0.992
_diffrn_measurement_device_type 'D8 Venture'
_diffrn_measurement_method '\f and \w scans'
_diffrn_radiation_type MoK\a
_diffrn_radiation_wavelength 0.71073
_diffrn_reflns_av_R_equivalents 0.0246
_diffrn_reflns_av_unetI/netI 0.0141
_diffrn_reflns_Laue_measured_fraction_full 0.993
_diffrn_reflns_Laue_measured_fraction_max 0.992
_diffrn_reflns_limit_h_max 35
_diffrn_reflns_limit_h_min -35
_diffrn_reflns_limit_k_max 7
_diffrn_reflns_limit_k_min -8
_diffrn_reflns_limit_l_max 23
_diffrn_reflns_limit_l_min -23
_diffrn_reflns_number 32182
_diffrn_reflns_point_group_measured_fraction_full 0.993
_diffrn_reflns_point_group_measured_fraction_max 0.992
_diffrn_reflns_theta_full 25.242
_diffrn_reflns_theta_max 30.558
_diffrn_reflns_theta_min 2.801
_diffrn_source microfocus
_exptl_absorpt_coefficient_mu 1.025
_exptl_absorpt_correction_T_max 0.7461
_exptl_absorpt_correction_T_min 0.7102
_exptl_absorpt_correction_type multi-scan
_exptl_absorpt_process_details sadabs
_exptl_crystal_colour colourless
_exptl_crystal_density_diffrn 1.649
_exptl_crystal_description prism
_exptl_crystal_F_000 1128
_exptl_crystal_size_max 0.208
_exptl_crystal_size_mid 0.078
_exptl_crystal_size_min 0.053
_refine_diff_density_max 0.460
_refine_diff_density_min -0.472
_refine_diff_density_rms 0.070
_refine_ls_extinction_coef .
_refine_ls_extinction_method none
_refine_ls_goodness_of_fit_ref 1.102
_refine_ls_hydrogen_treatment mixed
_refine_ls_matrix_type full
_refine_ls_number_parameters 157
_refine_ls_number_reflns 3408
_refine_ls_number_restraints 2
_refine_ls_restrained_S_all 1.103
_refine_ls_R_factor_all 0.0198
_refine_ls_R_factor_gt 0.0178
_refine_ls_shift/su_max 0.001
_refine_ls_shift/su_mean 0.000
_refine_ls_structure_factor_coef Fsqd
_refine_ls_weighting_details 'w=1/[\s^2^(Fo^2^)+(0.0220P)^2^+2.7579P] where P=(Fo^2^+2Fc^2^)/3'
_refine_ls_weighting_scheme calc
_refine_ls_wR_factor_gt 0.0453
_refine_ls_wR_factor_ref 0.0463
_reflns_Friedel_coverage 0.000
_reflns_Friedel_fraction_full .
_reflns_Friedel_fraction_max .
_reflns_number_gt 3236
_reflns_number_total 3408
_reflns_threshold_expression 'I > 2\s(I)'
_cod_data_source_file Compound2.cif
_cod_data_source_block mo_C20XB2_0m_a
_cod_original_sg_symbol_H-M 'C 2/c'
_cod_database_code 1564479
_shelx_space_group_comment
;
The symmetry employed for this shelxl refinement is uniquely defined
by the following loop, which should always be used as a source of
symmetry information in preference to the above space-group names.
They are only intended as comments.
;

loop_
_space_group_symop_operation_xyz
'x, y, z'
'-x, y, -z+1/2'
'x+1/2, y+1/2, z'
'-x+1/2, y+1/2, -z+1/2'
'-x, -y, -z'
'x, -y, z-1/2'
'-x+1/2, -y+1/2, -z'
'x+1/2, -y+1/2, z-1/2'

loop_
_atom_site_label
_atom_site_type_symbol
_atom_site_fract_x
_atom_site_fract_y
_atom_site_fract_z
_atom_site_U_iso_or_equiv
_atom_site_adp_type
_atom_site_occupancy
_atom_site_site_symmetry_order
_atom_site_calc_flag
_atom_site_refinement_flags_posn
_atom_site_refinement_flags_adp
_atom_site_refinement_flags_occupancy
_atom_site_disorder_assembly
_atom_site_disorder_group
Cd1 Cd 0.500000 0.39167(2) 0.750000 0.00942(4) Uani 1 2 d S TU P . .
O1 O 0.58830(3) 0.42322(15) 0.71829(6) 0.01286(15) Uani 1 1 d . U . . .
O2 O 0.53071(3) 0.71326(15) 0.67627(5) 0.01289(15) Uani 1 1 d . U . . .
O3 O 0.57434(4) 0.82842(16) 0.49984(5) 0.01575(17) Uani 1 1 d . . . . .
O4 O 0.47155(4) 0.11424(16) 0.65688(6) 0.01619(18) Uani 1 1 d . . . . .
H4OA H 0.4916(8) -0.003(4) 0.6602(12) 0.024 Uiso 1 1 d . U . . .
H4OB H 0.4600(8) 0.139(3) 0.6101(12) 0.019 Uiso 1 1 d . U . . .
N1 N 0.61006(4) 0.99286(17) 0.62186(6) 0.01054(18) Uani 1 1 d . . . . .
H1N H 0.618602 1.123788 0.650595 0.013 Uiso 1 1 calc R U . . .
C1 C 0.57845(5) 0.6266(2) 0.68606(7) 0.0100(2) Uani 1 1 d . . . . .
C2 C 0.62404(5) 0.7663(2) 0.65883(7) 0.0102(2) Uani 1 1 d . . . . .
C3 C 0.58386(5) 1.0081(2) 0.54325(7) 0.0109(2) Uani 1 1 d . . . . .
C4 C 0.56820(5) 1.2540(2) 0.51185(8) 0.0164(2) Uani 1 1 d . . . . .
H4A H 0.569861 1.262200 0.452374 0.025 Uiso 1 1 calc R U . . .
H4B H 0.593584 1.370545 0.541282 0.025 Uiso 1 1 calc R U . . .
H4C H 0.530930 1.289790 0.521401 0.025 Uiso 1 1 calc R U . . .
C5 C 0.67447(5) 0.6717(2) 0.66934(7) 0.0113(2) Uani 1 1 d . . . . .
H5 H 0.677451 0.524233 0.698212 0.014 Uiso 1 1 calc R U . . .
C6 C 0.72570(5) 0.7538(2) 0.64452(7) 0.0120(2) Uani 1 1 d . . . . .
C7 C 0.73264(5) 0.9653(2) 0.60178(9) 0.0184(2) Uani 1 1 d . . . . .
H7 H 0.702663 1.070833 0.587616 0.022 Uiso 1 1 calc R U . . .
C8 C 0.78321(6) 1.0210(3) 0.58003(9) 0.0213(3) Uani 1 1 d . . . . .
H8 H 0.787523 1.164785 0.551045 0.026 Uiso 1 1 calc R U . . .
C9 C 0.82753(6) 0.8690(2) 0.60018(9) 0.0200(3) Uani 1 1 d . . . . .
H9 H 0.861885 0.908193 0.584664 0.024 Uiso 1 1 calc R U . . .
C10 C 0.82149(5) 0.6604(3) 0.64290(9) 0.0197(3) Uani 1 1 d . . . . .
H10 H 0.851756 0.556422 0.657227 0.024 Uiso 1 1 calc R U . . .
C11 C 0.77109(5) 0.6035(2) 0.66477(8) 0.0158(2) Uani 1 1 d . . . . .
H11 H 0.767232 0.459859 0.694062 0.019 Uiso 1 1 calc R U . . .

loop_
_atom_site_aniso_label
_atom_site_aniso_U_11
_atom_site_aniso_U_22
_atom_site_aniso_U_33
_atom_site_aniso_U_23
_atom_site_aniso_U_13
_atom_site_aniso_U_12
Cd1 0.00987(6) 0.00858(6) 0.01017(6) 0.000 0.00275(4) 0.000
O1 0.0100(2) 0.0114(4) 0.0177(4) 0.0050(3) 0.0037(3) 0.0005(3)
O2 0.0121(4) 0.0097(3) 0.0180(4) 0.0034(3) 0.0057(3) 0.0015(3)
O3 0.0227(4) 0.0107(4) 0.0128(4) -0.0007(3) -0.0006(3) 0.0017(3)
O4 0.0203(5) 0.0131(4) 0.0133(4) -0.0031(3) -0.0034(3) 0.0068(3)
N1 0.0134(4) 0.0061(4) 0.0119(4) 0.0008(3) 0.0013(3) -0.0001(3)
C1 0.0123(5) 0.0092(5) 0.0085(4) -0.0008(4) 0.0022(4) -0.0005(4)
C2 0.0131(5) 0.0078(5) 0.0097(5) 0.0010(4) 0.0015(4) -0.0013(4)
C3 0.0096(5) 0.0108(5) 0.0127(5) 0.0021(4) 0.0030(4) 0.0000(4)
C4 0.0206(6) 0.0098(5) 0.0183(6) 0.0046(4) 0.0014(4) 0.0008(4)
C5 0.0120(5) 0.0102(5) 0.0114(5) 0.0012(4) 0.0011(4) -0.0012(4)
C6 0.0114(5) 0.0122(5) 0.0123(5) 0.0004(4) 0.0017(4) -0.0009(4)
C7 0.0139(5) 0.0166(6) 0.0252(6) 0.0069(5) 0.0049(5) 0.0010(5)
C8 0.0177(6) 0.0195(6) 0.0279(7) 0.0075(5) 0.0078(5) -0.0019(5)
C9 0.0142(6) 0.0229(7) 0.0243(6) 0.0007(5) 0.0071(5) -0.0023(5)
C10 0.0126(5) 0.0218(6) 0.0249(6) 0.0020(5) 0.0036(5) 0.0029(5)
C11 0.0143(5) 0.0157(6) 0.0174(5) 0.0035(4) 0.0026(4) 0.0013(4)

loop_
_atom_type_symbol
_atom_type_description
_atom_type_scat_dispersion_real
_atom_type_scat_dispersion_imag
_atom_type_scat_source
C C 0.0033 0.0016 'International Tables Vol C Tables 4.2.6.8 and 6.1.1.4'
H H 0.0000 0.0000 'International Tables Vol C Tables 4.2.6.8 and 6.1.1.4'
Cd Cd -0.8075 1.2024 'International Tables Vol C Tables 4.2.6.8 and 6.1.1.4'
N N 0.0061 0.0033 'International Tables Vol C Tables 4.2.6.8 and 6.1.1.4'
O O 0.0106 0.0060 'International Tables Vol C Tables 4.2.6.8 and 6.1.1.4'

loop_
_geom_angle_atom_site_label_1
_geom_angle_atom_site_label_2
_geom_angle_atom_site_label_3
_geom_angle
_geom_angle_site_symmetry_1
_geom_angle_site_symmetry_3
O4 Cd1 O4 90.64(5) 2_656 .
O4 Cd1 O1 96.33(3) 2_656 2_656
O4 Cd1 O1 89.80(3) . 2_656
O4 Cd1 O1 89.80(3) 2_656 .
O4 Cd1 O1 96.33(3) . .
O1 Cd1 O1 171.28(4) 2_656 .
O4 Cd1 O2 142.66(3) 2_656 .
O4 Cd1 O2 106.28(3) . .
O1 Cd1 O2 116.28(3) 2_656 .
O1 Cd1 O2 56.01(3) . .
O4 Cd1 O2 106.28(3) 2_656 2_656
O4 Cd1 O2 142.66(3) . 2_656
O1 Cd1 O2 56.01(3) 2_656 2_656
O1 Cd1 O2 116.28(3) . 2_656
O2 Cd1 O2 80.23(4) . 2_656
O4 Cd1 C1 116.08(4) 2_656 .
O4 Cd1 C1 104.48(4) . .
O1 Cd1 C1 143.90(3) 2_656 .
O1 Cd1 C1 28.05(3) . .
O2 Cd1 C1 28.06(3) . .
O2 Cd1 C1 97.61(3) 2_656 .
O4 Cd1 C1 104.48(4) 2_656 2_656
O4 Cd1 C1 116.08(4) . 2_656
O1 Cd1 C1 28.05(3) 2_656 2_656
O1 Cd1 C1 143.90(3) . 2_656
O2 Cd1 C1 97.60(3) . 2_656
O2 Cd1 C1 28.06(3) 2_656 2_656
C1 Cd1 C1 121.26(5) . 2_656
C1 O1 Cd1 91.95(7) . .
C1 O2 Cd1 90.56(7) . .
Cd1 O4 H4OA 113.2(14) . .
Cd1 O4 H4OB 124.9(13) . .
H4OA O4 H4OB 109.4(18) . .
C3 N1 C2 120.59(10) . .
C3 N1 H1N 119.7 . .
C2 N1 H1N 119.7 . .
O1 C1 O2 121.05(11) . .
O1 C1 C2 119.39(10) . .
O2 C1 C2 119.56(10) . .
O1 C1 Cd1 60.01(6) . .
O2 C1 Cd1 61.37(6) . .
C2 C1 Cd1 174.40(8) . .
C5 C2 N1 124.48(10) . .
C5 C2 C1 118.91(10) . .
N1 C2 C1 116.61(10) . .
O3 C3 N1 121.09(11) . .
O3 C3 C4 122.54(11) . .
N1 C3 C4 116.36(10) . .
C3 C4 H4A 109.5 . .
C3 C4 H4B 109.5 . .
H4A C4 H4B 109.5 . .
C3 C4 H4C 109.5 . .
H4A C4 H4C 109.5 . .
H4B C4 H4C 109.5 . .
C2 C5 C6 131.91(11) . .
C2 C5 H5 114.0 . .
C6 C5 H5 114.0 . .
C7 C6 C11 118.12(11) . .
C7 C6 C5 125.65(11) . .
C11 C6 C5 116.23(11) . .
C8 C7 C6 120.22(12) . .
C8 C7 H7 119.9 . .
C6 C7 H7 119.9 . .
C7 C8 C9 120.76(13) . .
C7 C8 H8 119.6 . .
C9 C8 H8 119.6 . .
C10 C9 C8 119.77(12) . .
C10 C9 H9 120.1 . .
C8 C9 H9 120.1 . .
C9 C10 C11 119.78(12) . .
C9 C10 H10 120.1 . .
C11 C10 H10 120.1 . .
C10 C11 C6 121.36(12) . .
C10 C11 H11 119.3 . .
C6 C11 H11 119.3 . .

loop_
_geom_bond_atom_site_label_1
_geom_bond_atom_site_label_2
_geom_bond_distance
_geom_bond_site_symmetry_2
Cd1 O4 2.2145(9) 2_656
Cd1 O4 2.2145(9) .
Cd1 O1 2.3300(9) 2_656
Cd1 O1 2.3301(9) .
Cd1 O2 2.3602(8) .
Cd1 O2 2.3603(8) 2_656
Cd1 C1 2.6888(12) .
Cd1 C1 2.6888(11) 2_656
O1 C1 1.2650(14) .
O2 C1 1.2650(14) .
O3 C3 1.2344(15) .
O4 H4OA 0.82(2) .
O4 H4OB 0.79(2) .
N1 C3 1.3490(15) .
N1 C2 1.4270(14) .
N1 H1N 0.8800 .
C1 C2 1.4972(16) .
C2 C5 1.3431(16) .
C3 C4 1.5027(16) .
C4 H4A 0.9800 .
C4 H4B 0.9800 .
C4 H4C 0.9800 .
C5 C6 1.4645(16) .
C5 H5 0.9500 .
C6 C7 1.4010(17) .
C6 C11 1.4032(17) .
C7 C8 1.3887(18) .
C7 H7 0.9500 .
C8 C9 1.3888(19) .
C8 H8 0.9500 .
C9 C10 1.3831(19) .
C9 H9 0.9500 .
C10 C11 1.3871(18) .
C10 H10 0.9500 .
C11 H11 0.9500 .
